data_1565939
loop_
_publ_author_name
'Wildner, Manfred'
'Zakharov, Boris A.'
'Bogdanov, Nikita E.'
'Talla, Dominik'
'Boldyreva, Elena V.'
'Miletich, Ronald'

_publ_section_title
;
 Crystallography relevant to Mars and Galilean icy moons: crystal behavior
 of kieserite-type monohydrate sulfates at extraterrestrial conditions
 down to 15 K
;
_journal_issue 2
_journal_name_full IUCrJ
_journal_page_first 194
_journal_page_last 203
_journal_paper_doi 10.1107/S2052252521012720
_journal_volume 9
_journal_year 2022
_chemical_formula_sum 'Fe0 H2 Mg O5 S'
_chemical_formula_weight 138.39
_space_group_crystal_system monoclinic
_space_group_IT_number 15
_space_group_name_Hall '-C 2yc'
_space_group_name_H-M_alt 'C 1 2/c 1'
_atom_sites_solution_hydrogens difmap
_audit_creation_method SHELXL-2017/1
_cell_angle_alpha 90
_cell_angle_beta 117.943(10)
_cell_angle_gamma 90
_cell_formula_units_Z 4
_cell_length_a 6.8937(10)
_cell_length_b 7.6466(10)
_cell_length_c 7.6275(10)
_cell_measurement_temperature 233(2)
_cell_volume 355.20(9)
_computing_structure_refinement 'SHELXL-2017/1 (Sheldrick, 2017)'
_computing_structure_solution 'SHELXT 2014/5 (Sheldrick, 2014)'
_diffrn_ambient_temperature 233(2)
_diffrn_measured_fraction_theta_full 0.994
_diffrn_measured_fraction_theta_max 0.998
_diffrn_radiation_type MoK\a
_diffrn_radiation_wavelength 0.71073
_diffrn_reflns_av_R_equivalents 0.0194
_diffrn_reflns_av_unetI/netI 0.0100
_diffrn_reflns_Laue_measured_fraction_full 0.994
_diffrn_reflns_Laue_measured_fraction_max 0.998
_diffrn_reflns_limit_h_max 12
_diffrn_reflns_limit_h_min -12
_diffrn_reflns_limit_k_max 13
_diffrn_reflns_limit_k_min -13
_diffrn_reflns_limit_l_max 13
_diffrn_reflns_limit_l_min -13
_diffrn_reflns_number 9888
_diffrn_reflns_point_group_measured_fraction_full 0.994
_diffrn_reflns_point_group_measured_fraction_max 0.998
_diffrn_reflns_theta_full 25.242
_diffrn_reflns_theta_max 39.997
_diffrn_reflns_theta_min 4.238
_exptl_absorpt_coefficient_mu 0.969
_exptl_crystal_density_diffrn 2.588
_exptl_crystal_F_000 280
_refine_diff_density_max 0.517
_refine_diff_density_min -0.415
_refine_diff_density_rms 0.068
_refine_ls_extinction_coef 0.0051(19)
_refine_ls_extinction_expression Fc^*^=kFc[1+0.001xFc^2^\l^3^/sin(2\q)]^-1/4^
_refine_ls_extinction_method 'SHELXL-2017/1 (Sheldrick 2017)'
_refine_ls_goodness_of_fit_ref 1.200
_refine_ls_hydrogen_treatment refall
_refine_ls_matrix_type full
_refine_ls_number_parameters 40
_refine_ls_number_reflns 1100
_refine_ls_number_restraints 0
_refine_ls_restrained_S_all 1.200
_refine_ls_R_factor_all 0.0163
_refine_ls_R_factor_gt 0.0151
_refine_ls_shift/su_max 0.000
_refine_ls_shift/su_mean 0.000
_refine_ls_structure_factor_coef Fsqd
_refine_ls_weighting_details 'w=1/[\s^2^(Fo^2^)+(0.0190P)^2^+0.1900P] where P=(Fo^2^+2Fc^2^)/3'
_refine_ls_weighting_scheme calc
_refine_ls_wR_factor_gt 0.0440
_refine_ls_wR_factor_ref 0.0445
_reflns_Friedel_coverage 0.000
_reflns_number_gt 1050
_reflns_number_total 1100
_reflns_threshold_expression 'I > 2\s(I)'
_cod_data_source_file lt5044.cif
_cod_data_source_block MgSO4H2O_N2_233K
_cod_depositor_comments 'Adding full bibliography for 1565934--1565967.cif.'
_cod_original_sg_symbol_H-M 'C 2/c'
_cod_database_code 1565939
_shelx_shelxl_version_number 2017/1
_shelx_space_group_comment
;
The symmetry employed for this shelxl refinement is uniquely defined
by the following loop, which should always be used as a source of
symmetry information in preference to the above space-group names.
They are only intended as comments.
;

loop_
_space_group_symop_operation_xyz
'x, y, z'
'-x, y, -z+1/2'
'x+1/2, y+1/2, z'
'-x+1/2, y+1/2, -z+1/2'
'-x, -y, -z'
'x, -y, z-1/2'
'-x+1/2, -y+1/2, -z'
'x+1/2, -y+1/2, z-1/2'

loop_
_atom_site_label
_atom_site_type_symbol
_atom_site_fract_x
_atom_site_fract_y
_atom_site_fract_z
_atom_site_U_iso_or_equiv
_atom_site_adp_type
_atom_site_occupancy
_atom_site_site_symmetry_order
_atom_site_calc_flag
_atom_site_refinement_flags_posn
_atom_site_refinement_flags_adp
_atom_site_refinement_flags_occupancy
_atom_site_disorder_assembly
_atom_site_disorder_group
Mg Mg 0.000000 0.500000 0.000000 0.00652(6) Uani 1 2 d S . P . .
S S 0.000000 0.15586(2) 0.250000 0.00530(5) Uani 1 2 d S T P . .
O1 O 0.17551(7) 0.04607(6) 0.39547(7) 0.01054(8) Uani 1 1 d . . . . .
O2 O 0.09346(7) 0.26857(6) 0.15003(7) 0.00955(8) Uani 1 1 d . . . . .
O3 O 0.000000 0.63464(8) 0.250000 0.00867(10) Uani 1 2 d S T P . .
H H 0.103(2) 0.7020(18) 0.291(2) 0.024(3) Uiso 1 1 d . . . . .

loop_
_atom_site_aniso_label
_atom_site_aniso_U_11
_atom_site_aniso_U_22
_atom_site_aniso_U_33
_atom_site_aniso_U_23
_atom_site_aniso_U_13
_atom_site_aniso_U_12
Mg 0.00574(11) 0.00680(11) 0.00652(11) 0.00034(8) 0.00244(9) -0.00039(8)
S 0.00400(7) 0.00518(7) 0.00623(7) 0.000 0.00198(5) 0.000
O1 0.00642(15) 0.01185(17) 0.01192(17) 0.00518(13) 0.00312(13) 0.00311(13)
O2 0.00931(17) 0.00875(16) 0.01258(17) 0.00375(12) 0.00678(14) 0.00087(12)
O3 0.0082(2) 0.0095(2) 0.0084(2) 0.000 0.00396(18) 0.000

loop_
_atom_type_symbol
_atom_type_description
_atom_type_scat_dispersion_real
_atom_type_scat_dispersion_imag
_atom_type_scat_source
O O 0.0106 0.0060 'International Tables Vol C Tables 4.2.6.8 and 6.1.1.4'
H H 0.0000 0.0000 'International Tables Vol C Tables 4.2.6.8 and 6.1.1.4'
S S 0.1246 0.1234 'International Tables Vol C Tables 4.2.6.8 and 6.1.1.4'
Mg Mg 0.0486 0.0363 'International Tables Vol C Tables 4.2.6.8 and 6.1.1.4'
Fe Fe 0.3463 0.8444 'International Tables Vol C Tables 4.2.6.8 and 6.1.1.4'

loop_
_geom_angle_atom_site_label_1
_geom_angle_atom_site_label_2
_geom_angle_atom_site_label_3
_geom_angle
_geom_angle_site_symmetry_1
_geom_angle_site_symmetry_3
_geom_angle_publ_flag
O1 Mg O1 180.0 8_455 4 ?
O1 Mg O2 85.97(2) 8_455 5_565 ?
O1 Mg O2 94.03(2) 4 5_565 ?
O1 Mg O2 94.03(2) 8_455 . ?
O1 Mg O2 85.97(2) 4 . ?
O2 Mg O2 180.0 5_565 . ?
O1 Mg O3 88.488(17) 8_455 . ?
O1 Mg O3 91.512(17) 4 . ?
O2 Mg O3 87.21(2) 5_565 . ?
O2 Mg O3 92.79(2) . . ?
O1 Mg O3 91.512(16) 8_455 5_565 ?
O1 Mg O3 88.488(17) 4 5_565 ?
O2 Mg O3 92.79(2) 5_565 5_565 ?
O2 Mg O3 87.21(2) . 5_565 ?
O3 Mg O3 180.0 . 5_565 ?
O1 Mg O2 138.340(16) 8_455 4 ?
O1 Mg O2 41.660(16) 4 4 ?
O2 Mg O2 81.260(13) 5_565 4 ?
O2 Mg O2 98.740(13) . 4 ?
O3 Mg O2 51.587(12) . 4 ?
O3 Mg O2 128.413(12) 5_565 4 ?
O1 Mg O2 41.660(16) 8_455 8_455 ?
O1 Mg O2 138.340(16) 4 8_455 ?
O2 Mg O2 98.740(13) 5_565 8_455 ?
O2 Mg O2 81.261(13) . 8_455 ?
O3 Mg O2 128.413(12) . 8_455 ?
O3 Mg O2 51.587(12) 5_565 8_455 ?
O2 Mg O2 180.0 4 8_455 ?
O1 Mg O2 110.592(19) 8_455 6_565 ?
O1 Mg O2 69.408(19) 4 6_565 ?
O2 Mg O2 42.059(17) 5_565 6_565 ?
O2 Mg O2 137.941(17) . 6_565 ?
O3 Mg O2 120.404(18) . 6_565 ?
O3 Mg O2 59.596(19) 5_565 6_565 ?
O2 Mg O2 85.246(15) 4 6_565 ?
O2 Mg O2 94.754(15) 8_455 6_565 ?
O1 Mg O2 69.408(19) 8_455 2 ?
O1 Mg O2 110.592(19) 4 2 ?
O2 Mg O2 137.941(17) 5_565 2 ?
O2 Mg O2 42.059(17) . 2 ?
O3 Mg O2 59.596(18) . 2 ?
O3 Mg O2 120.404(19) 5_565 2 ?
O2 Mg O2 94.754(15) 4 2 ?
O2 Mg O2 85.246(16) 8_455 2 ?
O2 Mg O2 180.0 6_565 2 ?
O1 Mg O1 117.942(19) 8_455 6_565 ?
O1 Mg O1 62.058(19) 4 6_565 ?
O2 Mg O1 32.427(15) 5_565 6_565 ?
O2 Mg O1 147.572(15) . 6_565 ?
O3 Mg O1 83.361(18) . 6_565 ?
O3 Mg O1 96.640(18) 5_565 6_565 ?
O2 Mg O1 54.188(12) 4 6_565 ?
O2 Mg O1 125.811(12) 8_455 6_565 ?
O2 Mg O1 37.384(10) 6_565 6_565 ?
O2 Mg O1 142.616(10) 2 6_565 ?
O1 Mg O1 62.058(19) 8_455 2 ?
O1 Mg O1 117.942(19) 4 2 ?
O2 Mg O1 147.573(15) 5_565 2 ?
O2 Mg O1 32.428(16) . 2 ?
O3 Mg O1 96.639(18) . 2 ?
O3 Mg O1 83.360(18) 5_565 2 ?
O2 Mg O1 125.812(12) 4 2 ?
O2 Mg O1 54.189(12) 8_455 2 ?
O2 Mg O1 142.616(10) 6_565 2 ?
O2 Mg O1 37.384(10) 2 2 ?
O1 Mg O1 180.0 6_565 2 ?
O1 S O1 109.99(4) 2 . ?
O1 S O2 108.61(3) 2 2 ?
O1 S O2 110.34(3) . 2 ?
O1 S O2 110.34(3) 2 . ?
O1 S O2 108.61(3) . . ?
O2 S O2 108.94(4) 2 . ?
S O1 Mg 140.12(3) . 4_545 ?
S O1 O2 35.970(17) . . ?
Mg O1 O2 104.15(2) 4_545 . ?
S O1 O1 35.00(2) . 2 ?
Mg O1 O1 144.58(3) 4_545 2 ?
O2 O1 O1 60.65(2) . 2 ?
S O1 O2 35.099(17) . 2 ?
Mg O1 O2 144.18(3) 4_545 2 ?
O2 O1 O2 60.22(2) . 2 ?
O1 O1 O2 59.587(19) 2 2 ?
S O1 O2 131.59(3) . 4_545 ?
Mg O1 O2 47.286(14) 4_545 4_545 ?
O2 O1 O2 112.67(2) . 4_545 ?
O1 O1 O2 105.91(2) 2 4_545 ?
O2 O1 O2 165.40(3) 2 4_545 ?
S O1 O3 166.98(3) . 7_556 ?
Mg O1 O3 47.780(12) 4_545 7_556 ?
O2 O1 O3 148.99(2) . 7_556 ?
O1 O1 O3 149.163(18) 2 7_556 ?
O2 O1 O3 131.89(2) 2 7_556 ?
O2 O1 O3 61.222(17) 4_545 7_556 ?
S O1 O2 115.19(3) . 8_556 ?
Mg O1 O2 43.223(15) 4_545 8_556 ?
O2 O1 O2 88.48(2) . 8_556 ?
O1 O1 O2 148.599(18) 2 8_556 ?
O2 O1 O2 101.63(2) 2 8_556 ?
O2 O1 O2 90.51(2) 4_545 8_556 ?
O3 O1 O2 62.236(19) 7_556 8_556 ?
S O1 O3 94.87(2) . 3_545 ?
Mg O1 O3 46.163(14) 4_545 3_545 ?
O2 O1 O3 59.641(19) . 3_545 ?
O1 O1 O3 105.16(3) 2 3_545 ?
O2 O1 O3 116.23(2) 2 3_545 ?
O2 O1 O3 63.58(2) 4_545 3_545 ?
O3 O1 O3 93.943(19) 7_556 3_545 ?
O2 O1 O3 58.135(16) 8_556 3_545 ?
S O1 O2 123.72(3) . 6_556 ?
Mg O1 O2 95.958(19) 4_545 6_556 ?
O2 O1 O2 159.23(3) . 6_556 ?
O1 O1 O2 99.64(2) 2 6_556 ?
O2 O1 O2 105.42(2) 2 6_556 ?
O2 O1 O2 77.444(19) 4_545 6_556 ?
O3 O1 O2 51.672(15) 7_556 6_556 ?
O2 O1 O2 110.12(2) 8_556 6_556 ?
O3 O1 O2 138.06(2) 3_545 6_556 ?
S O1 O3 104.15(3) . 1_545 ?
Mg O1 O3 97.320(18) 4_545 1_545 ?
O2 O1 O3 119.33(2) . 1_545 ?
O1 O1 O3 69.142(9) 2 1_545 ?
O2 O1 O3 118.49(2) 2 1_545 ?
O2 O1 O3 51.829(15) 4_545 1_545 ?
O3 O1 O3 82.200(16) 7_556 1_545 ?
O2 O1 O3 138.542(18) 8_556 1_545 ?
O3 O1 O3 107.688(19) 3_545 1_545 ?
O2 O1 O3 51.605(13) 6_556 1_545 ?
S O1 O2 111.25(3) . 7_556 ?
Mg O1 O2 76.459(19) 4_545 7_556 ?
O2 O1 O2 109.26(2) . 7_556 ?
O1 O1 O2 137.45(3) 2 7_556 ?
O2 O1 O2 79.224(19) 2 7_556 ?
O2 O1 O2 115.34(2) 4_545 7_556 ?
O3 O1 O2 57.346(18) 7_556 7_556 ?
O2 O1 O2 44.143(18) 8_556 7_556 ?
O3 O1 O2 102.130(19) 3_545 7_556 ?
O2 O1 O2 80.237(15) 6_556 7_556 ?
O3 O1 O2 130.901(16) 1_545 7_556 ?
S O2 Mg 133.87(3) . . ?
S O2 O1 35.419(16) . . ?
Mg O2 O1 162.15(3) . . ?
S O2 O2 35.528(19) . 2 ?
Mg O2 O2 103.444(17) . 2 ?
O1 O2 O2 60.414(19) . 2 ?
S O2 O1 34.564(17) . 2 ?
Mg O2 O1 120.67(3) . 2 ?
O1 O2 O1 59.76(3) . 2 ?
O2 O2 O1 59.362(19) 2 2 ?
S O2 O3 105.92(3) . 3_545 ?
Mg O2 O3 119.60(2) . 3_545 ?
O1 O2 O3 71.340(19) . 3_545 ?
O2 O2 O3 127.18(3) 2 3_545 ?
O1 O2 O3 113.15(3) 2 3_545 ?
S O2 O1 157.38(3) . 4 ?
Mg O2 O1 46.741(16) . 4 ?
O1 O2 O1 134.70(2) . 4 ?
O2 O2 O1 125.973(17) 2 4 ?
O1 O2 O1 165.40(3) 2 4 ?
O3 O2 O1 75.38(2) 3_545 4 ?
S O2 O3 138.80(3) . 5_565 ?
Mg O2 O3 48.199(15) . 5_565 ?
O1 O2 O3 149.09(3) . 5_565 ?
O2 O2 O3 137.95(3) 2 5_565 ?
O1 O2 O3 104.53(2) 2 5_565 ?
O3 O2 O3 94.715(18) 3_545 5_565 ?
O1 O2 O3 62.011(17) 4 5_565 ?
S O2 O1 95.24(2) . 8_455 ?
Mg O2 O1 42.749(13) . 8_455 ?
O1 O2 O1 130.64(3) . 8_455 ?
O2 O2 O1 76.81(2) 2 8_455 ?
O1 O2 O1 78.37(2) 2 8_455 ?
O3 O2 O1 155.98(2) 3_545 8_455 ?
O1 O2 O1 89.49(2) 4 8_455 ?
O3 O2 O1 61.458(16) 5_565 8_455 ?
S O2 O3 102.20(2) . . ?
Mg O2 O3 45.239(12) . . ?
O1 O2 O3 117.22(2) . . ?
O2 O2 O3 66.674(10) 2 . ?
O1 O2 O3 116.37(2) 2 . ?
O3 O2 O3 125.67(2) 3_545 . ?
O1 O2 O3 61.925(16) 4 . ?
O3 O2 O3 93.438(16) 5_565 . ?
O1 O2 O3 58.117(13) 8_455 . ?
S O2 O1 96.56(2) . 6 ?
Mg O2 O1 113.46(2) . 6 ?
O1 O2 O1 84.214(17) . 6 ?
O2 O2 O1 131.342(14) 2 6 ?
O1 O2 O1 74.59(2) 2 6 ?
O3 O2 O1 57.028(16) 3_545 6 ?
O1 O2 O1 102.56(2) 4 6 ?
O3 O2 O1 65.334(19) 5_565 6 ?
O1 O2 O1 110.11(2) 8_455 6 ?
O3 O2 O1 158.511(18) . 6 ?
S O2 O1 79.95(2) . 7_556 ?
Mg O2 O1 94.87(2) . 7_556 ?
O1 O2 O1 70.74(2) . 7_556 ?
O2 O2 O1 59.05(2) 2 7_556 ?
O1 O2 O1 113.82(2) 2 7_556 ?
O3 O2 O1 86.687(19) 3_545 7_556 ?
O1 O2 O1 77.571(16) 4 7_556 ?
O3 O2 O1 137.56(2) 5_565 7_556 ?
O1 O2 O1 108.49(2) 8_455 7_556 ?
O3 O2 O1 53.894(12) . 7_556 ?
O1 O2 O1 141.396(18) 6 7_556 ?
Mg O3 Mg 123.27(3) . 2 ?
Mg O3 O2 90.040(13) . 4 ?
Mg O3 O2 110.797(14) 2 4 ?
Mg O3 O2 110.797(14) . 3_455 ?
Mg O3 O2 90.040(13) 2 3_455 ?
O2 O3 O2 136.02(3) 4 3_455 ?
Mg O3 O2 162.61(2) . 6_566 ?
Mg O3 O2 44.594(12) 2 6_566 ?
O2 O3 O2 85.285(18) 4 6_566 ?
O2 O3 O2 83.762(17) 3_455 6_566 ?
Mg O3 O2 44.594(12) . 5_565 ?
Mg O3 O2 162.61(2) 2 5_565 ?
O2 O3 O2 83.762(17) 4 5_565 ?
O2 O3 O2 85.284(18) 3_455 5_565 ?
O2 O3 O2 150.46(3) 6_566 5_565 ?
Mg O3 O1 43.733(13) . 8_455 ?
Mg O3 O1 105.89(2) 2 8_455 ?
O2 O3 O1 132.403(15) 4 8_455 ?
O2 O3 O1 71.300(17) 3_455 8_455 ?
O2 O3 O1 142.081(17) 6_566 8_455 ?
O2 O3 O1 56.766(16) 5_565 8_455 ?
Mg O3 O1 105.89(2) . 7_556 ?
Mg O3 O1 43.733(13) 2 7_556 ?
O2 O3 O1 71.300(17) 4 7_556 ?
O2 O3 O1 132.403(15) 3_455 7_556 ?
O2 O3 O1 56.766(16) 6_566 7_556 ?
O2 O3 O1 142.081(17) 5_565 7_556 ?
O1 O3 O1 123.62(3) 8_455 7_556 ?
Mg O3 O1 121.67(2) . 3_455 ?
Mg O3 O1 42.325(12) 2 3_455 ?
O2 O3 O1 145.555(16) 4 3_455 ?
O2 O3 O1 49.019(15) 3_455 3_455 ?
O2 O3 O1 60.406(16) 6_566 3_455 ?
O2 O3 O1 127.504(15) 5_565 3_455 ?
O1 O3 O1 81.704(17) 8_455 3_455 ?
O1 O3 O1 86.057(19) 7_556 3_455 ?
Mg O3 O1 42.325(11) . 4 ?
Mg O3 O1 121.67(2) 2 4 ?
O2 O3 O1 49.019(15) 4 4 ?
O2 O3 O1 145.554(16) 3_455 4 ?
O2 O3 O1 127.504(15) 6_566 4 ?
O2 O3 O1 60.406(15) 5_565 4 ?
O1 O3 O1 86.057(18) 8_455 4 ?
O1 O3 O1 81.704(17) 7_556 4 ?
O1 O3 O1 153.94(3) 3_455 4 ?
Mg O3 O2 41.969(14) . . ?
Mg O3 O2 82.59(2) 2 . ?
O2 O3 O2 95.998(14) 4 . ?
O2 O3 O2 125.67(2) 3_455 . ?
O2 O3 O2 121.88(2) 6_566 . ?
O2 O3 O2 86.562(16) 5_565 . ?
O1 O3 O2 59.648(18) 8_455 . ?
O1 O3 O2 68.761(19) 7_556 . ?
O1 O3 O2 99.59(2) 3_455 . ?
O1 O3 O2 54.493(14) 4 . ?
Mg O3 O2 82.59(2) . 2 ?
Mg O3 O2 41.969(14) 2 2 ?
O2 O3 O2 125.67(2) 4 2 ?
O2 O3 O2 95.998(13) 3_455 2 ?
O2 O3 O2 86.562(16) 6_566 2 ?
O2 O3 O2 121.88(2) 5_565 2 ?
O1 O3 O2 68.762(19) 8_455 2 ?
O1 O3 O2 59.647(18) 7_556 2 ?
O1 O3 O2 54.493(14) 3_455 2 ?
O1 O3 O2 99.59(2) 4 2 ?
O2 O3 O2 46.65(2) . 2 ?
Mg O3 H 106.2(10) . . ?
Mg O3 H 108.8(10) 2 . ?
O2 O3 H 19.6(10) 4 . ?
O2 O3 H 117.9(10) 3_455 . ?
O2 O3 H 73.2(10) 6_566 . ?
O2 O3 H 88.1(10) 5_565 . ?
O1 O3 H 143.9(10) 8_455 . ?
O1 O3 H 77.9(10) 7_556 . ?
O1 O3 H 132.0(10) 3_455 . ?
O1 O3 H 67.4(10) 4 . ?
O2 O3 H 115.4(10) . . ?
O2 O3 H 137.3(10) 2 . ?
Mg O3 H 108.8(10) . 2 ?
Mg O3 H 106.2(10) 2 2 ?
O2 O3 H 117.9(10) 4 2 ?
O2 O3 H 19.6(10) 3_455 2 ?
O2 O3 H 88.1(10) 6_566 2 ?
O2 O3 H 73.2(10) 5_565 2 ?
O1 O3 H 77.9(10) 8_455 2 ?
O1 O3 H 143.9(10) 7_556 2 ?
O1 O3 H 67.4(10) 3_455 2 ?
O1 O3 H 132.0(10) 4 2 ?
O2 O3 H 137.3(10) . 2 ?
O2 O3 H 115.4(10) 2 2 ?
H O3 H 101(2) . 2 ?

loop_
_geom_bond_atom_site_label_1
_geom_bond_atom_site_label_2
_geom_bond_distance
_geom_bond_site_symmetry_2
_geom_bond_publ_flag
Mg O1 2.0229(6) 8_455 ?
Mg O1 2.0229(6) 4 ?
Mg O2 2.0409(5) 5_565 ?
Mg O2 2.0409(5) . ?
Mg O3 2.1671(4) . ?
Mg O3 2.1671(4) 5_565 ?
Mg O2 3.4909(6) 4 ?
Mg O2 3.4909(6) 8_455 ?
Mg O2 3.5049(6) 6_565 ?
Mg O2 3.5049(6) 2 ?
Mg O1 3.8796(6) 6_565 ?
Mg O1 3.8796(6) 2 ?
S O1 1.4634(5) 2 ?
S O1 1.4634(5) . ?
S O2 1.4832(5) 2 ?
S O2 1.4832(5) . ?
O1 O2 2.3931(7) . ?
O1 O1 2.3974(10) 2 ?
O1 O2 2.4187(7) 2 ?
O1 O2 2.7709(7) 4_545 ?
O1 O3 2.9252(7) 7_556 ?
O1 O2 2.9728(8) 8_556 ?
O1 O3 3.0033(6) 3_545 ?
O1 O2 3.3027(7) 6_556 ?
O1 O3 3.3667(9) 1_545 ?
O1 O2 3.3747(8) 7_556 ?
O2 O2 2.4141(9) 2 ?
O2 O3 2.7353(6) 3_545 ?
O2 O3 2.9035(6) 5_565 ?
O2 O3 3.0483(8) . ?
O3 H 0.813(14) . ?
O3 H 0.813(14) 2 ?

loop_
_geom_hbond_atom_site_label_D
_geom_hbond_atom_site_label_H
_geom_hbond_atom_site_label_A
_geom_hbond_distance_DH
_geom_hbond_distance_HA
_geom_hbond_distance_DA
_geom_hbond_angle_DHA
_geom_hbond_site_symmetry_A
_geom_hbond_publ_flag
O3 H O2 0.813(14) 1.988(14) 2.7353(6) 152.5(14) 4 yes
